data_4316047
loop_
_publ_author_name
'Yu-Chiao Liu'
'Ling-Kuang Tu'
'Tao-Hung Yen'
'Gene-Hsiang Lee'
'Shu-Ting Yang'
'Ming-Hsi Chiang'

_publ_section_title
;
 Secondary Coordination Sphere Interactions within the Biomimetic Iron
 Azadithiolate Complexes Related to Fe-Only Hydrogenase: Dynamic Measure
 of Electron Density about the Fe Sites
;
_journal_name_full 'Inorganic Chemistry'
_journal_page_first 6409
_journal_page_last 6420
_journal_paper_doi 10.1021/ic100484a
_journal_volume 49
_journal_year 2010
_chemical_formula_sum 'C60 H60 Fe4 N2 O10 P2 S4'
_chemical_formula_weight 1382.68
_chemical_name_systematic
; 
 ? 
;
_space_group_IT_number 2
_symmetry_cell_setting triclinic
_symmetry_space_group_name_Hall '-P 1'
_symmetry_space_group_name_H-M 'P -1'
_atom_sites_solution_hydrogens geom
_atom_sites_solution_primary direct
_atom_sites_solution_secondary difmap
_audit_creation_method SHELXL-97
_cell_angle_alpha 112.6151(14)
_cell_angle_beta 108.4243(14)
_cell_angle_gamma 92.4634(14)
_cell_formula_units_Z 1
_cell_length_a 10.3639(3)
_cell_length_b 13.0529(3)
_cell_length_c 13.5951(3)
_cell_measurement_reflns_used total
_cell_measurement_temperature 150(2)
_cell_measurement_theta_max 27.50
_cell_measurement_theta_min 1.00
_cell_volume 1582.02(7)
_computing_cell_refinement DENZO-SMN
_computing_data_collection 'NONIUS COLLECT'
_computing_data_reduction DENZO-SMN
_computing_molecular_graphics 'Bruker SHELXTL'
_computing_publication_material 'Bruker SHELXTL'
_computing_structure_refinement 'SHELXL-97 (Sheldrick, 1997)'
_computing_structure_solution 'SHELXS-97 (Sheldrick, 1990)'
_diffrn_ambient_temperature 150(2)
_diffrn_measured_fraction_theta_full 0.992
_diffrn_measured_fraction_theta_max 0.992
_diffrn_measurement_device_type 'NONIUS KappaCCD'
_diffrn_measurement_method '\w scans'
_diffrn_radiation_monochromator graphite
_diffrn_radiation_source 'fine-focus sealed tube'
_diffrn_radiation_type MoK\a
_diffrn_radiation_wavelength 0.71073
_diffrn_reflns_av_R_equivalents 0.0563
_diffrn_reflns_av_sigmaI/netI 0.0686
_diffrn_reflns_limit_h_max 12
_diffrn_reflns_limit_h_min -13
_diffrn_reflns_limit_k_max 16
_diffrn_reflns_limit_k_min -16
_diffrn_reflns_limit_l_max 17
_diffrn_reflns_limit_l_min -16
_diffrn_reflns_number 26231
_diffrn_reflns_theta_full 27.50
_diffrn_reflns_theta_max 27.50
_diffrn_reflns_theta_min 1.72
_exptl_absorpt_coefficient_mu 1.138
_exptl_absorpt_correction_T_max 0.926
_exptl_absorpt_correction_T_min 0.879
_exptl_absorpt_correction_type multi-scan
_exptl_crystal_colour red
_exptl_crystal_density_diffrn 1.451
_exptl_crystal_density_meas ?
_exptl_crystal_density_method 'not measured'
_exptl_crystal_description block
_exptl_crystal_F_000 712
_exptl_crystal_size_max 0.15
_exptl_crystal_size_mid 0.15
_exptl_crystal_size_min 0.07
_refine_diff_density_max 0.544
_refine_diff_density_min -0.413
_refine_diff_density_rms 0.078
_refine_ls_extinction_coef 0.0017(4)
_refine_ls_extinction_expression Fc^*^=kFc[1+0.001xFc^2^\l^3^/sin(2\q)]^-1/4^
_refine_ls_extinction_method SHELXL
_refine_ls_goodness_of_fit_ref 1.013
_refine_ls_hydrogen_treatment constr
_refine_ls_matrix_type full
_refine_ls_number_parameters 372
_refine_ls_number_reflns 7219
_refine_ls_number_restraints 0
_refine_ls_restrained_S_all 1.013
_refine_ls_R_factor_all 0.0765
_refine_ls_R_factor_gt 0.0382
_refine_ls_shift/su_max 0.003
_refine_ls_shift/su_mean 0.000
_refine_ls_structure_factor_coef Fsqd
_refine_ls_weighting_details 'calc w=1/[\s^2^(Fo^2^)+(0.0402P)^2^+0.0000P] where P=(Fo^2^+2Fc^2^)/3'
_refine_ls_weighting_scheme calc
_refine_ls_wR_factor_gt 0.0809
_refine_ls_wR_factor_ref 0.0906
_reflns_number_gt 4821
_reflns_number_total 7219
_reflns_threshold_expression >2sigma(I)
_cod_data_source_file ic100484a_si_005.cif
_cod_data_source_block ic12955
_cod_depositor_comments
;
The following automatic conversions were performed:

'_symmetry_cell_setting' value 'Triclinic' changed to 'triclinic'
according to the built-in table from CIF Core dictionary named
'cif_core.dic' version 2.4.1 from 2010-06-29.

Automatic conversion script
Id: cif_fix_values 1646 2011-03-28 12:23:43Z adriana 

The following automatic conversions were performed:

'_exptl_crystal_density_meas' value 'not_measured' was changed to '?'
- the value is perceived as not measured.

Automatic conversion script
Id: cif_fix_values 3008 2015-01-20 13:52:24Z robertas 
;
_cod_database_code 4316047

loop_
_symmetry_equiv_pos_as_xyz
'x, y, z'
'-x, -y, -z'

loop_
_atom_site_label
_atom_site_type_symbol
_atom_site_fract_x
_atom_site_fract_y
_atom_site_fract_z
_atom_site_U_iso_or_equiv
_atom_site_adp_type
_atom_site_occupancy
_atom_site_symmetry_multiplicity
_atom_site_calc_flag
_atom_site_refinement_flags
_atom_site_disorder_assembly
_atom_site_disorder_group
Fe1 Fe 0.23573(4) -0.08364(3) 0.70319(3) 0.03024(11) Uani 1 1 d . . .
Fe2 Fe 0.24535(3) 0.09937(3) 0.86318(3) 0.02490(11) Uani 1 1 d . . .
S1 S 0.05226(6) 0.00322(5) 0.71029(5) 0.02718(15) Uani 1 1 d . . .
S2 S 0.31901(6) 0.08829(6) 0.71842(5) 0.02917(15) Uani 1 1 d . . .
P1 P 0.18339(6) 0.26652(5) 0.92966(5) 0.02552(15) Uani 1 1 d . . .
C1 C 0.4117(3) -0.0990(2) 0.7527(2) 0.0408(7) Uani 1 1 d . . .
C2 C 0.1862(3) -0.1743(2) 0.5544(2) 0.0415(7) Uani 1 1 d . . .
C3 C 0.1779(3) -0.1814(2) 0.7486(2) 0.0382(7) Uani 1 1 d . . .
C4 C 0.4210(3) 0.1322(2) 0.9542(2) 0.0312(6) Uani 1 1 d . . .
C5 C 0.1925(3) 0.0494(2) 0.9502(2) 0.0299(6) Uani 1 1 d . . .
C6 C -0.0831(3) -0.0582(2) 0.7423(2) 0.0323(6) Uani 1 1 d . . .
H6A H -0.0551 -0.1219 0.7612 0.039 Uiso 1 1 calc R . .
H6B H -0.0982 -0.0007 0.8086 0.039 Uiso 1 1 calc R . .
C7 C -0.2161(3) -0.0999(2) 0.6368(2) 0.0370(7) Uani 1 1 d . . .
H7A H -0.2925 -0.1272 0.6548 0.044 Uiso 1 1 calc R . .
H7B H -0.2405 -0.0360 0.6169 0.044 Uiso 1 1 calc R . .
C8 C -0.2879(3) -0.1889(2) 0.4298(2) 0.0411(7) Uani 1 1 d . . .
H8A H -0.3703 -0.1560 0.4380 0.049 Uiso 1 1 calc R . .
H8B H -0.3201 -0.2670 0.3691 0.049 Uiso 1 1 calc R . .
C9 C -0.2031(3) -0.1190(2) 0.3970(2) 0.0345(6) Uani 1 1 d . . .
H9A H -0.1342 -0.1609 0.3710 0.041 Uiso 1 1 calc R . .
H9B H -0.1528 -0.0474 0.4642 0.041 Uiso 1 1 calc R . .
C10 C -0.2263(3) -0.3010(2) 0.5411(2) 0.0440(7) Uani 1 1 d . . .
H10A H -0.3270 -0.3319 0.5066 0.053 Uiso 1 1 calc R . .
H10B H -0.1934 -0.2919 0.6213 0.053 Uiso 1 1 calc R . .
C11 C -0.1535(3) -0.3820(3) 0.4771(3) 0.0522(8) Uani 1 1 d . . .
H11A H -0.0523 -0.3540 0.5154 0.063 Uiso 1 1 calc R . .
H11B H -0.1805 -0.3862 0.3988 0.063 Uiso 1 1 calc R . .
C12 C -0.1887(4) -0.5023(3) 0.4704(3) 0.0623(9) Uani 1 1 d . . .
H12A H -0.1593 -0.4989 0.5477 0.093 Uiso 1 1 calc R . .
H12B H -0.1401 -0.5535 0.4270 0.093 Uiso 1 1 calc R . .
H12C H -0.2888 -0.5304 0.4322 0.093 Uiso 1 1 calc R . .
C13 C 0.2256(3) 0.3711(2) 0.8800(2) 0.0282(6) Uani 1 1 d . . .
C14 C 0.3576(3) 0.3855(2) 0.8762(2) 0.0334(6) Uani 1 1 d . . .
H14 H 0.4185 0.3365 0.8911 0.040 Uiso 1 1 calc R . .
C15 C 0.4001(3) 0.4717(2) 0.8505(2) 0.0398(7) Uani 1 1 d . . .
H15 H 0.4905 0.4817 0.8487 0.048 Uiso 1 1 calc R . .
C16 C 0.3126(3) 0.5421(2) 0.8279(2) 0.0424(7) Uani 1 1 d . . .
H16 H 0.3431 0.6011 0.8111 0.051 Uiso 1 1 calc R . .
C17 C 0.1809(3) 0.5282(2) 0.8293(3) 0.0463(8) Uani 1 1 d . . .
H17 H 0.1198 0.5761 0.8118 0.056 Uiso 1 1 calc R . .
C18 C 0.1379(3) 0.4435(2) 0.8565(2) 0.0381(7) Uani 1 1 d . . .
H18 H 0.0477 0.4348 0.8590 0.046 Uiso 1 1 calc R . .
C19 C 0.2526(2) 0.3520(2) 1.0854(2) 0.0277(5) Uani 1 1 d . . .
C20 C 0.3327(3) 0.3101(2) 1.1588(2) 0.0332(6) Uani 1 1 d . . .
H20 H 0.3509 0.2359 1.1288 0.040 Uiso 1 1 calc R . .
C21 C 0.3867(3) 0.3756(2) 1.2758(2) 0.0409(7) Uani 1 1 d . . .
H21 H 0.4427 0.3465 1.3253 0.049 Uiso 1 1 calc R . .
C22 C 0.3590(3) 0.4828(3) 1.3201(2) 0.0466(8) Uani 1 1 d . . .
H22 H 0.3970 0.5279 1.4002 0.056 Uiso 1 1 calc R . .
C23 C 0.2760(3) 0.5249(2) 1.2485(2) 0.0452(7) Uani 1 1 d . . .
H23 H 0.2545 0.5979 1.2794 0.054 Uiso 1 1 calc R . .
C24 C 0.2246(3) 0.4605(2) 1.1316(2) 0.0378(6) Uani 1 1 d . . .
H24 H 0.1698 0.4904 1.0823 0.045 Uiso 1 1 calc R . .
C25 C -0.0037(2) 0.2502(2) 0.8962(2) 0.0284(6) Uani 1 1 d . . .
C26 C -0.0602(3) 0.2447(2) 0.9744(2) 0.0349(6) Uani 1 1 d . . .
H26 H -0.0010 0.2596 1.0497 0.042 Uiso 1 1 calc R . .
C27 C -0.2024(3) 0.2176(2) 0.9434(2) 0.0423(7) Uani 1 1 d . . .
H27 H -0.2400 0.2134 0.9973 0.051 Uiso 1 1 calc R . .
C28 C -0.2893(3) 0.1966(2) 0.8347(3) 0.0443(7) Uani 1 1 d . . .
H28 H -0.3868 0.1791 0.8139 0.053 Uiso 1 1 calc R . .
C29 C -0.2343(3) 0.2012(2) 0.7562(2) 0.0416(7) Uani 1 1 d . . .
H29 H -0.2943 0.1866 0.6812 0.050 Uiso 1 1 calc R . .
C30 C -0.0925(3) 0.2269(2) 0.7855(2) 0.0333(6) Uani 1 1 d . . .
H30 H -0.0555 0.2287 0.7304 0.040 Uiso 1 1 calc R . .
N1 N -0.2017(2) -0.19055(18) 0.53911(18) 0.0369(5) Uani 1 1 d . . .
O1 O 0.5249(2) -0.1075(2) 0.78399(19) 0.0598(6) Uani 1 1 d . . .
O2 O 0.1579(3) -0.23522(19) 0.46028(17) 0.0653(7) Uani 1 1 d . . .
O3 O 0.1382(2) -0.24416(17) 0.77748(18) 0.0559(6) Uani 1 1 d . . .
O4 O 0.53563(19) 0.14856(18) 1.01212(16) 0.0472(5) Uani 1 1 d . . .
O5 O 0.15696(19) 0.01396(17) 1.00509(16) 0.0435(5) Uani 1 1 d . . .

loop_
_atom_site_aniso_label
_atom_site_aniso_U_11
_atom_site_aniso_U_22
_atom_site_aniso_U_33
_atom_site_aniso_U_23
_atom_site_aniso_U_13
_atom_site_aniso_U_12
Fe1 0.0379(2) 0.0288(2) 0.0257(2) 0.01360(16) 0.01047(17) 0.00973(17)
Fe2 0.0245(2) 0.0262(2) 0.02373(19) 0.01213(16) 0.00632(15) 0.00355(15)
S1 0.0273(3) 0.0278(3) 0.0254(3) 0.0130(3) 0.0065(3) 0.0008(3)
S2 0.0268(3) 0.0355(4) 0.0280(3) 0.0176(3) 0.0081(3) 0.0062(3)
P1 0.0239(3) 0.0267(4) 0.0266(3) 0.0131(3) 0.0076(3) 0.0035(3)
C1 0.0513(19) 0.0464(18) 0.0363(16) 0.0248(14) 0.0196(14) 0.0225(15)
C2 0.0559(19) 0.0373(17) 0.0344(16) 0.0186(14) 0.0157(14) 0.0110(14)
C3 0.0518(18) 0.0299(15) 0.0322(15) 0.0132(13) 0.0131(13) 0.0137(14)
C4 0.0313(15) 0.0371(15) 0.0280(14) 0.0150(12) 0.0130(12) 0.0047(12)
C5 0.0294(14) 0.0287(14) 0.0261(13) 0.0116(12) 0.0033(11) 0.0022(11)
C6 0.0332(14) 0.0352(15) 0.0266(13) 0.0139(12) 0.0086(11) -0.0035(12)
C7 0.0306(15) 0.0439(17) 0.0341(15) 0.0182(13) 0.0075(12) -0.0035(13)
C8 0.0434(17) 0.0416(17) 0.0295(14) 0.0189(13) -0.0007(13) -0.0105(13)
C9 0.0334(15) 0.0459(17) 0.0311(14) 0.0248(13) 0.0094(12) 0.0082(13)
C10 0.0509(18) 0.0417(17) 0.0353(15) 0.0196(14) 0.0074(14) -0.0034(14)
C11 0.060(2) 0.050(2) 0.0469(18) 0.0217(16) 0.0174(16) 0.0099(16)
C12 0.077(2) 0.0381(18) 0.064(2) 0.0192(17) 0.0184(19) 0.0114(17)
C13 0.0326(14) 0.0264(14) 0.0231(13) 0.0104(11) 0.0075(11) 0.0005(11)
C14 0.0304(14) 0.0345(15) 0.0306(14) 0.0124(12) 0.0076(12) -0.0019(12)
C15 0.0388(16) 0.0403(17) 0.0325(15) 0.0096(13) 0.0125(13) -0.0112(13)
C16 0.061(2) 0.0300(15) 0.0355(16) 0.0134(13) 0.0182(15) -0.0036(14)
C17 0.064(2) 0.0362(17) 0.0538(19) 0.0292(15) 0.0265(16) 0.0156(15)
C18 0.0437(17) 0.0361(16) 0.0444(16) 0.0227(13) 0.0210(14) 0.0099(13)
C19 0.0255(13) 0.0298(14) 0.0283(13) 0.0123(11) 0.0107(11) 0.0019(11)
C20 0.0351(15) 0.0313(15) 0.0311(14) 0.0136(12) 0.0089(12) 0.0045(12)
C21 0.0434(17) 0.0445(18) 0.0286(14) 0.0142(13) 0.0067(13) 0.0064(14)
C22 0.0549(19) 0.0463(19) 0.0255(15) 0.0050(14) 0.0112(14) 0.0025(15)
C23 0.0525(19) 0.0350(16) 0.0373(16) 0.0052(13) 0.0149(15) 0.0086(14)
C24 0.0369(16) 0.0357(16) 0.0401(16) 0.0164(13) 0.0118(13) 0.0084(13)
C25 0.0292(14) 0.0252(14) 0.0305(14) 0.0130(11) 0.0085(11) 0.0058(11)
C26 0.0323(15) 0.0408(16) 0.0326(14) 0.0164(13) 0.0121(12) 0.0042(12)
C27 0.0329(16) 0.0498(18) 0.0472(17) 0.0193(15) 0.0203(14) 0.0017(13)
C28 0.0223(14) 0.0497(19) 0.0546(19) 0.0178(15) 0.0121(14) 0.0004(13)
C29 0.0293(15) 0.0439(17) 0.0429(17) 0.0185(14) 0.0015(13) 0.0060(13)
C30 0.0318(15) 0.0350(15) 0.0355(15) 0.0179(13) 0.0111(12) 0.0085(12)
N1 0.0460(14) 0.0314(12) 0.0286(12) 0.0167(10) 0.0041(10) -0.0062(11)
O1 0.0517(14) 0.0800(17) 0.0686(15) 0.0475(14) 0.0252(12) 0.0348(13)
O2 0.102(2) 0.0551(15) 0.0321(12) 0.0120(11) 0.0234(12) 0.0127(13)
O3 0.0847(17) 0.0408(13) 0.0567(14) 0.0320(11) 0.0292(13) 0.0120(12)
O4 0.0264(11) 0.0777(16) 0.0388(11) 0.0295(11) 0.0075(9) 0.0062(10)
O5 0.0468(12) 0.0502(12) 0.0379(11) 0.0253(10) 0.0135(9) -0.0004(10)

loop_
_atom_type_symbol
_atom_type_description
_atom_type_scat_dispersion_real
_atom_type_scat_dispersion_imag
_atom_type_scat_source
C C 0.0033 0.0016 'International Tables Vol C Tables 4.2.6.8 and 6.1.1.4'
H H 0.0000 0.0000 'International Tables Vol C Tables 4.2.6.8 and 6.1.1.4'
N N 0.0061 0.0033 'International Tables Vol C Tables 4.2.6.8 and 6.1.1.4'
O O 0.0106 0.0060 'International Tables Vol C Tables 4.2.6.8 and 6.1.1.4'
P P 0.1023 0.0942 'International Tables Vol C Tables 4.2.6.8 and 6.1.1.4'
S S 0.1246 0.1234 'International Tables Vol C Tables 4.2.6.8 and 6.1.1.4'
Fe Fe 0.3463 0.8444 'International Tables Vol C Tables 4.2.6.8 and 6.1.1.4'

loop_
_geom_angle_atom_site_label_1
_geom_angle_atom_site_label_2
_geom_angle_atom_site_label_3
_geom_angle
_geom_angle_site_symmetry_1
_geom_angle_site_symmetry_3
_geom_angle_publ_flag
C3 Fe1 C1 93.23(13) . . ?
C3 Fe1 C2 98.77(13) . . ?
C1 Fe1 C2 99.84(13) . . ?
C3 Fe1 S1 92.21(9) . . ?
C1 Fe1 S1 155.46(10) . . ?
C2 Fe1 S1 102.94(10) . . ?
C3 Fe1 S2 156.71(9) . . ?
C1 Fe1 S2 86.78(10) . . ?
C2 Fe1 S2 104.18(9) . . ?
S1 Fe1 S2 78.94(2) . . ?
C3 Fe1 Fe2 100.44(9) . . ?
C1 Fe1 Fe2 99.58(9) . . ?
C2 Fe1 Fe2 151.73(9) . . ?
S1 Fe1 Fe2 55.882(19) . . ?
S2 Fe1 Fe2 56.762(19) . . ?
C5 Fe2 C4 91.87(11) . . ?
C5 Fe2 P1 94.97(9) . . ?
C4 Fe2 P1 100.70(9) . . ?
C5 Fe2 S1 92.79(8) . . ?
C4 Fe2 S1 158.53(9) . . ?
P1 Fe2 S1 99.77(3) . . ?
C5 Fe2 S2 156.54(9) . . ?
C4 Fe2 S2 88.35(8) . . ?
P1 Fe2 S2 108.05(3) . . ?
S1 Fe2 S2 79.17(2) . . ?
C5 Fe2 Fe1 100.66(8) . . ?
C4 Fe2 Fe1 101.98(8) . . ?
P1 Fe2 Fe1 151.89(2) . . ?
S1 Fe2 Fe1 56.55(2) . . ?
S2 Fe2 Fe1 56.51(2) . . ?
C6 S1 Fe2 114.19(8) . . ?
C6 S1 Fe1 117.99(9) . . ?
Fe2 S1 Fe1 67.57(2) . . ?
C9 S2 Fe1 110.45(9) 2_556 . ?
C9 S2 Fe2 117.45(9) 2_556 . ?
Fe1 S2 Fe2 66.73(2) . . ?
C25 P1 C13 105.28(11) . . ?
C25 P1 C19 102.36(11) . . ?
C13 P1 C19 100.53(11) . . ?
C25 P1 Fe2 111.02(8) . . ?
C13 P1 Fe2 117.99(8) . . ?
C19 P1 Fe2 117.76(8) . . ?
O1 C1 Fe1 179.0(3) . . ?
O2 C2 Fe1 177.3(3) . . ?
O3 C3 Fe1 178.8(3) . . ?
O4 C4 Fe2 177.0(2) . . ?
O5 C5 Fe2 178.3(2) . . ?
C7 C6 S1 108.04(17) . . ?
N1 C7 C6 112.1(2) . . ?
N1 C8 C9 109.3(2) . . ?
C8 C9 S2 109.39(18) . 2_556 ?
N1 C10 C11 111.4(2) . . ?
C10 C11 C12 111.7(3) . . ?
C14 C13 C18 118.7(2) . . ?
C14 C13 P1 117.6(2) . . ?
C18 C13 P1 123.46(19) . . ?
C13 C14 C15 120.0(3) . . ?
C16 C15 C14 120.5(3) . . ?
C15 C16 C17 120.5(3) . . ?
C16 C17 C18 119.6(3) . . ?
C17 C18 C13 120.8(3) . . ?
C20 C19 C24 118.8(2) . . ?
C20 C19 P1 120.90(19) . . ?
C24 C19 P1 120.33(19) . . ?
C19 C20 C21 120.7(3) . . ?
C22 C21 C20 119.9(3) . . ?
C21 C22 C23 120.2(3) . . ?
C22 C23 C24 119.8(3) . . ?
C23 C24 C19 120.5(3) . . ?
C26 C25 C30 118.9(2) . . ?
C26 C25 P1 120.76(19) . . ?
C30 C25 P1 119.71(19) . . ?
C27 C26 C25 120.5(2) . . ?
C28 C27 C26 120.3(3) . . ?
C29 C28 C27 119.7(2) . . ?
C28 C29 C30 120.7(3) . . ?
C29 C30 C25 119.9(2) . . ?
C7 N1 C10 111.9(2) . . ?
C7 N1 C8 111.8(2) . . ?
C10 N1 C8 112.6(2) . . ?

loop_
_geom_bond_atom_site_label_1
_geom_bond_atom_site_label_2
_geom_bond_distance
_geom_bond_site_symmetry_2
_geom_bond_publ_flag
Fe1 C3 1.772(3) . ?
Fe1 C1 1.783(3) . ?
Fe1 C2 1.791(3) . ?
Fe1 S1 2.2645(7) . ?
Fe1 S2 2.2775(7) . ?
Fe1 Fe2 2.5087(5) . ?
Fe2 C5 1.760(3) . ?
Fe2 C4 1.770(3) . ?
Fe2 P1 2.2272(7) . ?
Fe2 S1 2.2469(7) . ?
Fe2 S2 2.2841(7) . ?
S1 C6 1.832(2) . ?
S2 C9 1.844(2) 2_556 ?
P1 C25 1.829(2) . ?
P1 C13 1.831(2) . ?
P1 C19 1.843(2) . ?
C1 O1 1.141(3) . ?
C2 O2 1.147(3) . ?
C3 O3 1.147(3) . ?
C4 O4 1.155(3) . ?
C5 O5 1.154(3) . ?
C6 C7 1.529(3) . ?
C7 N1 1.455(3) . ?
C8 N1 1.482(3) . ?
C8 C9 1.514(3) . ?
C9 S2 1.844(2) 2_556 ?
C10 N1 1.466(3) . ?
C10 C11 1.490(4) . ?
C11 C12 1.559(4) . ?
C13 C14 1.393(3) . ?
C13 C18 1.394(4) . ?
C14 C15 1.393(4) . ?
C15 C16 1.369(4) . ?
C16 C17 1.377(4) . ?
C17 C18 1.390(4) . ?
C19 C20 1.385(3) . ?
C19 C24 1.397(4) . ?
C20 C21 1.387(3) . ?
C21 C22 1.378(4) . ?
C22 C23 1.384(4) . ?
C23 C24 1.384(4) . ?
C25 C26 1.388(3) . ?
C25 C30 1.398(3) . ?
C26 C27 1.386(4) . ?
C27 C28 1.377(4) . ?
C28 C29 1.378(4) . ?
C29 C30 1.385(4) . ?
